data_4080191
loop_
_publ_author_name
'Brown, Jessie L.'
'Wu, Guang'
'Hayton, Trevor W.'

_publ_section_title
;
 Chalcogen Atom Transfer to Uranium(III): Synthesis and Characterization
 of [(R2N)3U]2(\m-E) and [(R2N)3U]2(\m-\h2:\h2-S2) (R = SiMe3; E = S, Se,
 Te)
;
_journal_issue 5
_journal_name_full Organometallics
_journal_page_first 1193
_journal_paper_doi 10.1021/om301004q
_journal_volume 32
_journal_year 2013
_chemical_formula_sum 'C43 H115 N6 Se Si12 U2'
_chemical_formula_weight 1608.01
_chemical_name_systematic
; 
 ? 
;
_space_group_IT_number 4
_symmetry_cell_setting monoclinic
_symmetry_space_group_name_Hall 'P 2yb'
_symmetry_space_group_name_H-M 'P 1 21 1'
_atom_sites_solution_hydrogens geom
_atom_sites_solution_primary direct
_atom_sites_solution_secondary difmap
_audit_creation_method SHELXL-97
_cell_angle_alpha 90.00
_cell_angle_beta 90.827(5)
_cell_angle_gamma 90.00
_cell_formula_units_Z 4
_cell_length_a 11.600(6)
_cell_length_b 21.067(11)
_cell_length_c 28.140(14)
_cell_measurement_temperature 100(2)
_cell_volume 6876(6)
_computing_structure_refinement 'SHELXL-97 (Sheldrick, 2008)'
_computing_structure_solution 'SHELXS-97 (Sheldrick, 2008)'
_diffrn_ambient_temperature 100(2)
_diffrn_measured_fraction_theta_full 0.963
_diffrn_measured_fraction_theta_max 0.963
_diffrn_measurement_device_type 'ccd detector'
_diffrn_measurement_method 'omega scan'
_diffrn_radiation_monochromator graphite
_diffrn_radiation_source 'fine-focus sealed tube'
_diffrn_radiation_type MoK\a
_diffrn_radiation_wavelength 0.71073
_diffrn_reflns_av_R_equivalents 0.0339
_diffrn_reflns_av_sigmaI/netI 0.0893
_diffrn_reflns_limit_h_max 11
_diffrn_reflns_limit_h_min -14
_diffrn_reflns_limit_k_max 25
_diffrn_reflns_limit_k_min -26
_diffrn_reflns_limit_l_max 36
_diffrn_reflns_limit_l_min -35
_diffrn_reflns_number 29181
_diffrn_reflns_theta_full 27.10
_diffrn_reflns_theta_max 27.10
_diffrn_reflns_theta_min 1.21
_exptl_absorpt_coefficient_mu 5.475
_exptl_absorpt_correction_T_max 0.7457
_exptl_absorpt_correction_T_min 0.5891
_exptl_absorpt_correction_type multi-scan
_exptl_absorpt_process_details SADABS
_exptl_crystal_density_diffrn 1.553
_exptl_crystal_density_method 'not measured'
_exptl_crystal_F_000 3202
_exptl_crystal_size_max 0.25
_exptl_crystal_size_mid 0.20
_exptl_crystal_size_min 0.10
_refine_diff_density_max 1.970
_refine_diff_density_min -1.936
_refine_diff_density_rms 0.210
_refine_ls_abs_structure_details 'Flack H D (1983), Acta Cryst. A39, 876-881'
_refine_ls_abs_structure_Flack 0.022(5)
_refine_ls_extinction_method none
_refine_ls_goodness_of_fit_ref 0.972
_refine_ls_hydrogen_treatment constr
_refine_ls_matrix_type full
_refine_ls_number_parameters 1033
_refine_ls_number_reflns 25135
_refine_ls_number_restraints 23
_refine_ls_restrained_S_all 0.972
_refine_ls_R_factor_all 0.0637
_refine_ls_R_factor_gt 0.0509
_refine_ls_shift/su_max 0.009
_refine_ls_shift/su_mean 0.000
_refine_ls_structure_factor_coef Fsqd
_refine_ls_weighting_details 'calc w=1/[\s^2^(Fo^2^)+(0.0600P)^2^+50.0000P] where P=(Fo^2^+2Fc^2^)/3'
_refine_ls_weighting_scheme calc
_refine_ls_wR_factor_gt 0.1232
_refine_ls_wR_factor_ref 0.1282
_reflns_number_gt 21092
_reflns_number_total 25135
_reflns_threshold_expression >2sigma(I)
_cod_data_source_file om301004q_si_002.cif
_cod_data_source_block Complex_3
_cod_original_sg_symbol_H-M P(2)1
_cod_database_code 4080191

loop_
_symmetry_equiv_pos_as_xyz
'x, y, z'
'-x, y+1/2, -z'

loop_
_atom_site_label
_atom_site_type_symbol
_atom_site_fract_x
_atom_site_fract_y
_atom_site_fract_z
_atom_site_U_iso_or_equiv
_atom_site_adp_type
_atom_site_occupancy
_atom_site_symmetry_multiplicity
_atom_site_calc_flag
_atom_site_refinement_flags
U1 U 0.20536(4) 0.66915(2) 0.323724(14) 0.01179(10) Uani 1 1 d .
U3 U 0.20136(4) 0.15454(2) 0.179976(14) 0.01170(10) Uani 1 1 d .
U4 U 0.24223(3) 0.00869(2) 0.022750(14) 0.01245(9) Uani 1 1 d .
U2 U 0.24620(3) 0.50637(2) 0.472824(14) 0.01270(9) Uani 1 1 d .
Se2 Se 0.19809(11) 0.06887(6) 0.10731(4) 0.0157(3) Uani 1 1 d .
Se1 Se 0.20619(11) 0.58208(6) 0.39555(4) 0.0157(3) Uani 1 1 d .
Si22 Si 0.2982(3) -0.15896(17) 0.02395(12) 0.0167(7) Uani 1 1 d .
Si15 Si 0.3456(3) 0.26678(18) 0.10483(12) 0.0176(7) Uani 1 1 d .
Si5 Si 0.3279(3) 0.55235(19) 0.24582(13) 0.0214(8) Uani 1 1 d .
Si4 Si 0.4460(3) 0.76859(19) 0.34604(12) 0.0191(8) Uani 1 1 d .
Si23 Si 0.0401(3) 0.08792(18) -0.04874(12) 0.0185(7) Uani 1 1 d .
Si21 Si 0.0812(3) -0.10761(18) 0.06303(12) 0.0178(7) Uani 1 1 d .
Si8 Si 0.1462(3) 0.47182(17) 0.58040(12) 0.0165(7) Uani 1 1 d .
Si7 Si 0.0368(3) 0.58757(19) 0.54323(12) 0.0218(8) Uani 1 1 d .
Si17 Si 0.2320(3) 0.02211(17) 0.24642(11) 0.0161(7) Uani 1 1 d .
Si13 Si -0.0675(3) 0.19657(19) 0.15657(13) 0.0191(8) Uani 1 1 d .
Si6 Si 0.2755(3) 0.67894(19) 0.21023(12) 0.0192(8) Uani 1 1 d .
Si9 Si 0.5164(3) 0.5204(2) 0.43613(13) 0.0232(8) Uani 1 1 d .
Si2 Si -0.0216(3) 0.77686(18) 0.29038(12) 0.0171(7) Uani 1 1 d .
Si20 Si 0.4898(3) 0.07171(19) -0.02939(13) 0.0212(8) Uani 1 1 d .
Si24 Si 0.1436(3) -0.02725(19) -0.08881(12) 0.0194(8) Uani 1 1 d .
Si19 Si 0.5157(3) 0.01814(19) 0.06621(12) 0.0203(8) Uani 1 1 d .
Si18 Si 0.4233(3) 0.11337(18) 0.25995(13) 0.0195(8) Uani 1 1 d .
Si3 Si 0.2542(3) 0.76555(17) 0.41467(12) 0.0162(7) Uani 1 1 d .
Si14 Si -0.0298(3) 0.18824(19) 0.26030(12) 0.0207(8) Uani 1 1 d .
Si12 Si 0.0741(3) 0.39753(18) 0.42602(13) 0.0202(8) Uani 1 1 d .
N4 N 0.1381(9) 0.5280(5) 0.5355(3) 0.0168(16) Uani 1 1 d .
N6 N 0.2048(9) 0.4058(5) 0.4547(4) 0.019(2) Uani 1 1 d .
N3 N 0.2805(9) 0.6273(5) 0.2576(3) 0.017(2) Uani 1 1 d .
N9 N 0.2909(8) 0.0939(5) 0.2332(4) 0.0156(15) Uani 1 1 d .
Si11 Si 0.2867(3) 0.33770(19) 0.46247(13) 0.0230(8) Uani 1 1 d .
Si16 Si 0.2703(3) 0.30578(18) 0.19871(12) 0.0176(7) Uani 1 1 d .
Si10 Si 0.4918(3) 0.56597(19) 0.53379(13) 0.0217(8) Uani 1 1 d .
Si1 Si -0.0688(3) 0.63992(19) 0.29784(12) 0.0196(8) Uani 1 1 d .
N11 N 0.2103(8) -0.0949(5) 0.0341(3) 0.014(2) Uani 1 1 d .
N1 N 0.0322(9) 0.7005(5) 0.3010(4) 0.019(2) Uani 1 1 d .
C29 C 0.5727(11) 0.5074(8) 0.5695(5) 0.033(2) Uani 1 1 d .
H29A H 0.5307 0.4671 0.5696 0.050 Uiso 1 1 calc R
H29B H 0.5815 0.5230 0.6022 0.050 Uiso 1 1 calc R
H29C H 0.6490 0.5010 0.5558 0.050 Uiso 1 1 calc R
C51 C 0.0780(11) 0.0196(7) 0.2271(4) 0.025(3) Uani 1 1 d .
H51A H 0.0369 0.0556 0.2410 0.037 Uiso 1 1 calc R
H51B H 0.0431 -0.0201 0.2379 0.037 Uiso 1 1 calc R
H51C H 0.0729 0.0221 0.1924 0.037 Uiso 1 1 calc R
N8 N 0.2817(8) 0.2473(5) 0.1565(4) 0.0156(15) Uani 1 1 d .
N7 N 0.0251(8) 0.1820(5) 0.2029(3) 0.016(2) Uani 1 1 d .
N2 N 0.3125(8) 0.7414(5) 0.3618(3) 0.015(2) Uani 1 1 d .
N5 N 0.4262(9) 0.5322(5) 0.4847(3) 0.0168(16) Uani 1 1 d .
N10 N 0.4259(8) 0.0337(5) 0.0166(3) 0.015(2) Uani 1 1 d .
N12 N 0.1390(9) 0.0282(5) -0.0428(4) 0.020(2) Uani 1 1 d .
C45 C 0.5070(11) 0.2696(7) 0.1117(5) 0.024(3) Uani 1 1 d .
H45A H 0.5297 0.3097 0.1268 0.036 Uiso 1 1 calc R
H45B H 0.5422 0.2667 0.0803 0.036 Uiso 1 1 calc R
H45C H 0.5332 0.2340 0.1315 0.036 Uiso 1 1 calc R
C7 C 0.0958(11) 0.7499(6) 0.4144(5) 0.020(3) Uani 1 1 d .
H7A H 0.0586 0.7743 0.3887 0.030 Uiso 1 1 calc R
H7B H 0.0637 0.7628 0.4449 0.030 Uiso 1 1 calc R
H7C H 0.0818 0.7045 0.4093 0.030 Uiso 1 1 calc R
C49 C 0.2368(11) 0.0035(8) 0.3103(4) 0.024(2) Uani 1 1 d .
H49A H 0.2957 -0.0290 0.3165 0.036 Uiso 1 1 calc R
H49B H 0.1615 -0.0125 0.3201 0.036 Uiso 1 1 calc R
H49C H 0.2559 0.0419 0.3284 0.036 Uiso 1 1 calc R
C9 C 0.3129(11) 0.7264(6) 0.4679(4) 0.021(2) Uani 1 1 d .
H9A H 0.3064 0.6802 0.4643 0.032 Uiso 1 1 calc R
H9B H 0.2696 0.7400 0.4958 0.032 Uiso 1 1 calc R
H9C H 0.3942 0.7380 0.4722 0.032 Uiso 1 1 calc R
C41 C 0.0704(11) 0.1550(8) 0.3056(4) 0.023(3) Uani 1 1 d .
H41A H 0.1362 0.1353 0.2899 0.035 Uiso 1 1 calc R
H41B H 0.0302 0.1230 0.3244 0.035 Uiso 1 1 calc R
H41C H 0.0980 0.1891 0.3266 0.035 Uiso 1 1 calc R
C21 C 0.0956(14) 0.6515(7) 0.5829(5) 0.035(2) Uani 1 1 d .
H21A H 0.1195 0.6331 0.6135 0.052 Uiso 1 1 calc R
H21B H 0.0358 0.6836 0.5882 0.052 Uiso 1 1 calc R
H21C H 0.1622 0.6715 0.5679 0.052 Uiso 1 1 calc R
C38 C -0.1421(11) 0.1232(7) 0.1370(5) 0.029(2) Uani 1 1 d .
H38A H -0.0848 0.0906 0.1296 0.043 Uiso 1 1 calc R
H38B H -0.1890 0.1322 0.1085 0.043 Uiso 1 1 calc R
H38C H -0.1919 0.1080 0.1624 0.043 Uiso 1 1 calc R
C8 C 0.2708(11) 0.8512(6) 0.4247(5) 0.021(2) Uani 1 1 d .
H8A H 0.3527 0.8613 0.4291 0.032 Uiso 1 1 calc R
H8B H 0.2286 0.8635 0.4532 0.032 Uiso 1 1 calc R
H8C H 0.2398 0.8744 0.3972 0.032 Uiso 1 1 calc R
C12 C 0.5488(12) 0.7719(8) 0.3981(5) 0.030(3) Uani 1 1 d .
H12A H 0.5229 0.7427 0.4228 0.045 Uiso 1 1 calc R
H12B H 0.5513 0.8152 0.4107 0.045 Uiso 1 1 calc R
H12C H 0.6260 0.7595 0.3878 0.045 Uiso 1 1 calc R
C63 C -0.0164(11) -0.0399(7) 0.0488(5) 0.022(3) Uani 1 1 d .
H63A H 0.0172 -0.0005 0.0614 0.033 Uiso 1 1 calc R
H63B H -0.0916 -0.0471 0.0633 0.033 Uiso 1 1 calc R
H63C H -0.0261 -0.0363 0.0143 0.033 Uiso 1 1 calc R
C16 C 0.1466(12) 0.6668(8) 0.1719(5) 0.029(3) Uani 1 1 d .
H16A H 0.1452 0.6229 0.1603 0.044 Uiso 1 1 calc R
H16B H 0.1493 0.6959 0.1448 0.044 Uiso 1 1 calc R
H16C H 0.0770 0.6751 0.1902 0.044 Uiso 1 1 calc R
C17 C 0.4057(12) 0.6736(8) 0.1727(5) 0.030(3) Uani 1 1 d .
H17A H 0.4746 0.6818 0.1923 0.045 Uiso 1 1 calc R
H17B H 0.4004 0.7051 0.1472 0.045 Uiso 1 1 calc R
H17C H 0.4106 0.6310 0.1589 0.045 Uiso 1 1 calc R
C70 C 0.1206(14) 0.0044(9) -0.1486(4) 0.038(4) Uani 1 1 d .
H70A H 0.0522 0.0318 -0.1491 0.058 Uiso 1 1 calc R
H70B H 0.1090 -0.0307 -0.1710 0.058 Uiso 1 1 calc R
H70C H 0.1881 0.0292 -0.1579 0.058 Uiso 1 1 calc R
C1 C -0.1831(12) 0.6453(7) 0.2521(5) 0.030(2) Uani 1 1 d .
C39 C 0.0194(10) 0.2273(6) 0.1069(4) 0.019(3) Uani 1 1 d .
H39A H 0.0476 0.2699 0.1148 0.029 Uiso 1 1 calc R
H39B H -0.0285 0.2292 0.0780 0.029 Uiso 1 1 calc R
H39C H 0.0851 0.1990 0.1017 0.029 Uiso 1 1 calc R
C24 C 0.1385(13) 0.5034(8) 0.6416(5) 0.031(3) Uani 1 1 d .
H24A H 0.0776 0.5356 0.6431 0.046 Uiso 1 1 calc R
H24B H 0.2126 0.5228 0.6505 0.046 Uiso 1 1 calc R
H24C H 0.1214 0.4688 0.6636 0.046 Uiso 1 1 calc R
C60 C 0.5678(13) 0.0162(8) -0.0681(5) 0.030(3) Uani 1 1 d .
H60A H 0.6473 0.0113 -0.0563 0.045 Uiso 1 1 calc R
H60B H 0.5685 0.0329 -0.1006 0.045 Uiso 1 1 calc R
H60C H 0.5292 -0.0252 -0.0680 0.045 Uiso 1 1 calc R
C52 C 0.4054(13) 0.1424(8) 0.3221(5) 0.031(4) Uani 1 1 d .
H52A H 0.3536 0.1792 0.3220 0.047 Uiso 1 1 calc R
H52B H 0.4807 0.1548 0.3354 0.047 Uiso 1 1 calc R
H52C H 0.3725 0.1085 0.3415 0.047 Uiso 1 1 calc R
C28 C 0.5940(12) 0.6300(8) 0.5197(5) 0.033(2) Uani 1 1 d .
H28A H 0.6691 0.6116 0.5121 0.050 Uiso 1 1 calc R
H28B H 0.6024 0.6583 0.5472 0.050 Uiso 1 1 calc R
H28C H 0.5648 0.6542 0.4923 0.050 Uiso 1 1 calc R
C66 C 0.2411(11) -0.2127(7) -0.0225(4) 0.021(3) Uani 1 1 d .
H66A H 0.1575 -0.2169 -0.0191 0.032 Uiso 1 1 calc R
H66B H 0.2775 -0.2544 -0.0191 0.032 Uiso 1 1 calc R
H66C H 0.2579 -0.1951 -0.0539 0.032 Uiso 1 1 calc R
C50 C 0.3032(12) -0.0461(7) 0.2165(5) 0.024(2) Uani 1 1 d .
H50A H 0.3033 -0.0389 0.1821 0.036 Uiso 1 1 calc R
H50B H 0.2611 -0.0852 0.2234 0.036 Uiso 1 1 calc R
H50C H 0.3828 -0.0500 0.2283 0.036 Uiso 1 1 calc R
C71 C 0.2877(11) -0.0608(7) -0.0928(5) 0.024(3) Uani 1 1 d .
H71A H 0.3410 -0.0284 -0.1044 0.036 Uiso 1 1 calc R
H71B H 0.2864 -0.0968 -0.1149 0.036 Uiso 1 1 calc R
H71C H 0.3134 -0.0753 -0.0613 0.036 Uiso 1 1 calc R
C47 C 0.1438(11) 0.3565(7) 0.1915(5) 0.022(3) Uani 1 1 d .
H47A H 0.1393 0.3721 0.1587 0.033 Uiso 1 1 calc R
H47B H 0.1499 0.3925 0.2134 0.033 Uiso 1 1 calc R
H47C H 0.0742 0.3320 0.1985 0.033 Uiso 1 1 calc R
C54 C 0.4995(10) 0.1748(7) 0.2255(4) 0.024(3) Uani 1 1 d .
H54A H 0.5333 0.1554 0.1973 0.036 Uiso 1 1 calc R
H54B H 0.5608 0.1936 0.2453 0.036 Uiso 1 1 calc R
H54C H 0.4448 0.2079 0.2157 0.036 Uiso 1 1 calc R
C22 C 0.2893(12) 0.4339(6) 0.5789(5) 0.023(3) Uani 1 1 d .
H22A H 0.3017 0.4157 0.5473 0.034 Uiso 1 1 calc R
H22B H 0.2934 0.4001 0.6028 0.034 Uiso 1 1 calc R
H22C H 0.3490 0.4657 0.5858 0.034 Uiso 1 1 calc R
C46 C 0.2602(15) 0.2717(7) 0.2585(5) 0.030(3) Uani 1 1 d .
H46A H 0.1823 0.2549 0.2631 0.046 Uiso 1 1 calc R
H46B H 0.2763 0.3046 0.2822 0.046 Uiso 1 1 calc R
H46C H 0.3165 0.2372 0.2621 0.046 Uiso 1 1 calc R
C40 C -0.0593(14) 0.2704(7) 0.2784(5) 0.031(4) Uani 1 1 d .
H40A H 0.0074 0.2971 0.2712 0.047 Uiso 1 1 calc R
H40B H -0.0738 0.2716 0.3126 0.047 Uiso 1 1 calc R
H40C H -0.1272 0.2862 0.2610 0.047 Uiso 1 1 calc R
C59 C 0.3797(12) 0.1120(7) -0.0657(5) 0.028(3) Uani 1 1 d .
H59A H 0.3457 0.0817 -0.0884 0.042 Uiso 1 1 calc R
H59B H 0.4152 0.1471 -0.0831 0.042 Uiso 1 1 calc R
H59C H 0.3194 0.1286 -0.0452 0.042 Uiso 1 1 calc R
C18 C 0.2694(10) 0.7619(6) 0.2317(5) 0.018(3) Uani 1 1 d .
H18A H 0.2432 0.7625 0.2646 0.027 Uiso 1 1 calc R
H18B H 0.2155 0.7862 0.2116 0.027 Uiso 1 1 calc R
H18C H 0.3463 0.7810 0.2300 0.027 Uiso 1 1 calc R
C31 C 0.4381(11) 0.3548(8) 0.4795(5) 0.032(4) Uani 1 1 d .
H31A H 0.4833 0.3618 0.4508 0.048 Uiso 1 1 calc R
H31B H 0.4701 0.3188 0.4973 0.048 Uiso 1 1 calc R
H31C H 0.4410 0.3930 0.4994 0.048 Uiso 1 1 calc R
C69 C -0.1037(11) 0.0586(8) -0.0658(5) 0.029(3) Uani 1 1 d .
H69A H -0.0974 0.0304 -0.0934 0.043 Uiso 1 1 calc R
H69B H -0.1537 0.0946 -0.0740 0.043 Uiso 1 1 calc R
H69C H -0.1367 0.0351 -0.0392 0.043 Uiso 1 1 calc R
C61 C 0.0982(12) -0.1123(8) 0.1282(4) 0.027(3) Uani 1 1 d .
H61A H 0.0698 -0.1534 0.1394 0.041 Uiso 1 1 calc R
H61B H 0.0540 -0.0781 0.1430 0.041 Uiso 1 1 calc R
H61C H 0.1799 -0.1078 0.1369 0.041 Uiso 1 1 calc R
C35 C -0.0160(11) 0.4665(7) 0.4403(5) 0.022(3) Uani 1 1 d .
H35A H -0.0319 0.4667 0.4744 0.033 Uiso 1 1 calc R
H35B H -0.0888 0.4640 0.4223 0.033 Uiso 1 1 calc R
H35C H 0.0247 0.5056 0.4319 0.033 Uiso 1 1 calc R
C11 C 0.4401(12) 0.8510(7) 0.3211(5) 0.026(2) Uani 1 1 d .
H11A H 0.3870 0.8519 0.2937 0.039 Uiso 1 1 calc R
H11B H 0.5172 0.8637 0.3111 0.039 Uiso 1 1 calc R
H11C H 0.4129 0.8804 0.3455 0.039 Uiso 1 1 calc R
C10 C 0.5164(12) 0.7174(7) 0.3038(5) 0.026(2) Uani 1 1 d .
H10A H 0.5320 0.6761 0.3186 0.039 Uiso 1 1 calc R
H10B H 0.5892 0.7368 0.2941 0.039 Uiso 1 1 calc R
H10C H 0.4662 0.7116 0.2759 0.039 Uiso 1 1 calc R
C3 C 0.0104(12) 0.5648(7) 0.2844(5) 0.029(3) Uani 1 1 d .
H3A H 0.0881 0.5750 0.2735 0.043 Uiso 1 1 calc R
H3B H -0.0313 0.5413 0.2595 0.043 Uiso 1 1 calc R
H3C H 0.0159 0.5387 0.3132 0.043 Uiso 1 1 calc R
C55 C 0.6591(10) -0.0092(7) 0.0491(5) 0.025(2) Uani 1 1 d .
H55A H 0.6521 -0.0495 0.0318 0.038 Uiso 1 1 calc R
H55B H 0.7071 -0.0155 0.0777 0.038 Uiso 1 1 calc R
H55C H 0.6950 0.0226 0.0287 0.038 Uiso 1 1 calc R
C64 C 0.4455(11) -0.1356(7) 0.0040(5) 0.022(3) Uani 1 1 d .
H64A H 0.4508 -0.0892 0.0024 0.033 Uiso 1 1 calc R
H64B H 0.4596 -0.1536 -0.0275 0.033 Uiso 1 1 calc R
H64C H 0.5034 -0.1517 0.0267 0.033 Uiso 1 1 calc R
C5 C -0.1542(12) 0.7923(8) 0.3246(5) 0.029(3) Uani 1 1 d .
H5A H -0.2167 0.7652 0.3125 0.044 Uiso 1 1 calc R
H5B H -0.1762 0.8370 0.3211 0.044 Uiso 1 1 calc R
H5C H -0.1396 0.7829 0.3582 0.044 Uiso 1 1 calc R
C56 C 0.4541(11) -0.0447(7) 0.1055(5) 0.025(2) Uani 1 1 d .
H56A H 0.3701 -0.0402 0.1064 0.038 Uiso 1 1 calc R
H56B H 0.4863 -0.0401 0.1377 0.038 Uiso 1 1 calc R
H56C H 0.4738 -0.0867 0.0930 0.038 Uiso 1 1 calc R
C62 C 0.0034(12) -0.1823(7) 0.0432(5) 0.027(3) Uani 1 1 d .
H62A H 0.0061 -0.1858 0.0085 0.041 Uiso 1 1 calc R
H62B H -0.0771 -0.1805 0.0532 0.041 Uiso 1 1 calc R
H62C H 0.0410 -0.2194 0.0576 0.041 Uiso 1 1 calc R
C15 C 0.2753(12) 0.4904(7) 0.2876(4) 0.027(3) Uani 1 1 d .
H15A H 0.2898 0.5041 0.3204 0.040 Uiso 1 1 calc R
H15B H 0.3161 0.4504 0.2818 0.040 Uiso 1 1 calc R
H15C H 0.1924 0.4840 0.2825 0.040 Uiso 1 1 calc R
C30 C 0.3806(13) 0.6050(8) 0.5707(5) 0.033(4) Uani 1 1 d .
H30A H 0.3173 0.5752 0.5763 0.049 Uiso 1 1 calc R
H30B H 0.3508 0.6426 0.5541 0.049 Uiso 1 1 calc R
H30C H 0.4151 0.6177 0.6013 0.049 Uiso 1 1 calc R
C37 C -0.1797(11) 0.2572(7) 0.1668(5) 0.029(2) Uani 1 1 d .
H37A H -0.2311 0.2426 0.1919 0.043 Uiso 1 1 calc R
H37B H -0.2244 0.2639 0.1374 0.043 Uiso 1 1 calc R
H37C H -0.1431 0.2971 0.1765 0.043 Uiso 1 1 calc R
C67 C 0.0226(15) 0.1306(7) 0.0075(5) 0.032(4) Uani 1 1 d .
H67A H 0.0205 0.1001 0.0338 0.048 Uiso 1 1 calc R
H67B H -0.0496 0.1547 0.0065 0.048 Uiso 1 1 calc R
H67C H 0.0875 0.1598 0.0124 0.048 Uiso 1 1 calc R
C6 C 0.0815(12) 0.8393(7) 0.3068(5) 0.028(3) Uani 1 1 d .
H6A H 0.1410 0.8217 0.3280 0.042 Uiso 1 1 calc R
H6B H 0.0410 0.8737 0.3230 0.042 Uiso 1 1 calc R
H6C H 0.1175 0.8560 0.2781 0.042 Uiso 1 1 calc R
C57 C 0.5383(12) 0.0890(8) 0.1045(5) 0.030(3) Uani 1 1 d .
H57A H 0.5816 0.1212 0.0870 0.045 Uiso 1 1 calc R
H57B H 0.5819 0.0768 0.1332 0.045 Uiso 1 1 calc R
H57C H 0.4635 0.1065 0.1135 0.045 Uiso 1 1 calc R
C43 C 0.2943(12) 0.3433(7) 0.0814(6) 0.032(4) Uani 1 1 d .
H43A H 0.2140 0.3390 0.0705 0.048 Uiso 1 1 calc R
H43B H 0.3422 0.3561 0.0546 0.048 Uiso 1 1 calc R
H43C H 0.2993 0.3755 0.1064 0.048 Uiso 1 1 calc R
C32 C 0.2943(14) 0.2911(7) 0.4066(5) 0.032(2) Uani 1 1 d .
H32A H 0.2238 0.2659 0.4026 0.047 Uiso 1 1 calc R
H32B H 0.3611 0.2627 0.4081 0.047 Uiso 1 1 calc R
H32C H 0.3020 0.3201 0.3796 0.047 Uiso 1 1 calc R
C34 C -0.0085(14) 0.3265(8) 0.4446(6) 0.035(4) Uani 1 1 d .
H34A H 0.0380 0.2884 0.4396 0.053 Uiso 1 1 calc R
H34B H -0.0799 0.3236 0.4257 0.053 Uiso 1 1 calc R
H34C H -0.0273 0.3302 0.4784 0.053 Uiso 1 1 calc R
C36 C 0.0879(13) 0.3959(7) 0.3609(4) 0.028(3) Uani 1 1 d .
H36A H 0.1058 0.4386 0.3494 0.041 Uiso 1 1 calc R
H36B H 0.0152 0.3814 0.3464 0.041 Uiso 1 1 calc R
H36C H 0.1500 0.3667 0.3523 0.041 Uiso 1 1 calc R
C4 C -0.0515(14) 0.7905(8) 0.2265(5) 0.033(4) Uani 1 1 d .
H4A H 0.0215 0.7941 0.2096 0.049 Uiso 1 1 calc R
H4B H -0.0958 0.8298 0.2225 0.049 Uiso 1 1 calc R
H4C H -0.0960 0.7548 0.2135 0.049 Uiso 1 1 calc R
C48 C 0.4008(11) 0.3560(6) 0.2003(5) 0.022(3) Uani 1 1 d .
H48A H 0.4673 0.3304 0.2106 0.033 Uiso 1 1 calc R
H48B H 0.3899 0.3911 0.2227 0.033 Uiso 1 1 calc R
H48C H 0.4147 0.3731 0.1685 0.033 Uiso 1 1 calc R
C72 C 0.0373(12) -0.0914(7) -0.0800(5) 0.027(3) Uani 1 1 d .
H72A H 0.0582 -0.1156 -0.0514 0.040 Uiso 1 1 calc R
H72B H 0.0369 -0.1197 -0.1076 0.040 Uiso 1 1 calc R
H72C H -0.0396 -0.0729 -0.0762 0.040 Uiso 1 1 calc R
C68 C 0.0874(13) 0.1510(7) -0.0918(5) 0.031(3) Uani 1 1 d .
H68A H 0.1546 0.1735 -0.0786 0.047 Uiso 1 1 calc R
H68B H 0.0243 0.1812 -0.0972 0.047 Uiso 1 1 calc R
H68C H 0.1080 0.1312 -0.1220 0.047 Uiso 1 1 calc R
C33 C 0.2288(14) 0.2855(7) 0.5109(5) 0.032(2) Uani 1 1 d .
H33A H 0.2460 0.3046 0.5419 0.047 Uiso 1 1 calc R
H33B H 0.2650 0.2435 0.5092 0.047 Uiso 1 1 calc R
H33C H 0.1451 0.2811 0.5068 0.047 Uiso 1 1 calc R
C42 C -0.1641(12) 0.1397(8) 0.2630(6) 0.040(4) Uani 1 1 d .
H42A H -0.2100 0.1462 0.2339 0.061 Uiso 1 1 calc R
H42B H -0.2091 0.1526 0.2906 0.061 Uiso 1 1 calc R
H42C H -0.1437 0.0947 0.2659 0.061 Uiso 1 1 calc R
C14 C 0.2799(14) 0.5235(7) 0.1852(5) 0.033(4) Uani 1 1 d .
H14A H 0.1992 0.5098 0.1864 0.049 Uiso 1 1 calc R
H14B H 0.3282 0.4877 0.1757 0.049 Uiso 1 1 calc R
H14C H 0.2872 0.5581 0.1621 0.049 Uiso 1 1 calc R
C23 C 0.0385(13) 0.4103(7) 0.5727(5) 0.029(3) Uani 1 1 d .
H23A H -0.0364 0.4261 0.5832 0.043 Uiso 1 1 calc R
H23B H 0.0605 0.3731 0.5917 0.043 Uiso 1 1 calc R
H23C H 0.0331 0.3983 0.5391 0.043 Uiso 1 1 calc R
C20 C -0.0998(14) 0.5580(7) 0.5689(5) 0.035(2) Uani 1 1 d .
H20A H -0.1268 0.5210 0.5509 0.052 Uiso 1 1 calc R
H20B H -0.1583 0.5915 0.5673 0.052 Uiso 1 1 calc R
H20C H -0.0863 0.5459 0.6022 0.052 Uiso 1 1 calc R
C65 C 0.3208(15) -0.2068(7) 0.0780(5) 0.032(4) Uani 1 1 d .
H65A H 0.3461 -0.1792 0.1041 0.048 Uiso 1 1 calc R
H65B H 0.3799 -0.2390 0.0722 0.048 Uiso 1 1 calc R
H65C H 0.2484 -0.2277 0.0864 0.048 Uiso 1 1 calc R
C27 C 0.6578(11) 0.4853(7) 0.4527(6) 0.036(4) Uani 1 1 d .
H27A H 0.6975 0.5130 0.4756 0.053 Uiso 1 1 calc R
H27B H 0.7048 0.4807 0.4243 0.053 Uiso 1 1 calc R
H27C H 0.6459 0.4434 0.4671 0.053 Uiso 1 1 calc R
C76 C 0.6894(14) 0.8438(7) 0.1600(5) 0.0517(18) Uani 1 1 d D
C75 C 0.7708(12) 0.8846(7) 0.1419(6) 0.0517(18) Uani 1 1 d D
H75 H 0.8053 0.8770 0.1120 0.062 Uiso 1 1 calc R
C26 C 0.4456(12) 0.4675(8) 0.3908(6) 0.032(3) Uani 1 1 d .
H26A H 0.3638 0.4627 0.3982 0.048 Uiso 1 1 calc R
H26B H 0.4830 0.4258 0.3914 0.048 Uiso 1 1 calc R
H26C H 0.4531 0.4864 0.3592 0.048 Uiso 1 1 calc R
C44 C 0.3178(13) 0.2124(7) 0.0555(5) 0.027(3) Uani 1 1 d .
H44A H 0.3512 0.1708 0.0629 0.041 Uiso 1 1 calc R
H44B H 0.3528 0.2293 0.0266 0.041 Uiso 1 1 calc R
H44C H 0.2344 0.2081 0.0504 0.041 Uiso 1 1 calc R
C58 C 0.5950(12) 0.1350(7) -0.0118(6) 0.031(3) Uani 1 1 d .
H58A H 0.5531 0.1731 -0.0021 0.046 Uiso 1 1 calc R
H58B H 0.6441 0.1451 -0.0388 0.046 Uiso 1 1 calc R
H58C H 0.6431 0.1198 0.0148 0.046 Uiso 1 1 calc R
C74 C 0.8003(13) 0.9377(7) 0.1695(5) 0.0517(18) Uani 1 1 d D
H74 H 0.8540 0.9673 0.1571 0.062 Uiso 1 1 calc R
C25 C 0.5488(12) 0.5957(7) 0.4043(6) 0.032(3) Uani 1 1 d .
H25A H 0.4792 0.6219 0.4024 0.048 Uiso 1 1 calc R
H25B H 0.5748 0.5859 0.3721 0.048 Uiso 1 1 calc R
H25C H 0.6097 0.6188 0.4215 0.048 Uiso 1 1 calc R
C2 C -0.1425(13) 0.6311(7) 0.3557(5) 0.030(2) Uani 1 1 d .
H2A H -0.0862 0.6365 0.3817 0.044 Uiso 1 1 calc R
H2B H -0.1771 0.5888 0.3576 0.044 Uiso 1 1 calc R
H2C H -0.2029 0.6634 0.3583 0.044 Uiso 1 1 calc R
C19 C -0.0039(15) 0.6259(7) 0.4864(5) 0.035(2) Uani 1 1 d .
H19A H 0.0658 0.6394 0.4700 0.052 Uiso 1 1 calc R
H19B H -0.0524 0.6630 0.4927 0.052 Uiso 1 1 calc R
H19C H -0.0468 0.5957 0.4665 0.052 Uiso 1 1 calc R
C85 C 0.6729(15) 0.3340(8) 0.3360(7) 0.077(8) Uani 1 1 d D
C84 C 0.7440(16) 0.3807(8) 0.3547(7) 0.054(5) Uani 1 1 d D
H84 H 0.7768 0.3777 0.3858 0.065 Uiso 1 1 calc R
C13 C 0.4859(16) 0.5492(10) 0.2494(8) 0.055(5) Uani 1 1 d .
H13A H 0.5182 0.5848 0.2316 0.083 Uiso 1 1 calc R
H13B H 0.5128 0.5091 0.2359 0.083 Uiso 1 1 calc R
H13C H 0.5109 0.5521 0.2828 0.083 Uiso 1 1 calc R
C77 C 0.6399(15) 0.8530(8) 0.2039(5) 0.0517(18) Uani 1 1 d D
H77 H 0.5832 0.8246 0.2154 0.062 Uiso 1 1 calc R
C82 C 0.7385(19) 0.4390(11) 0.2771(8) 0.099(10) Uani 1 1 d D
H82 H 0.7611 0.4740 0.2581 0.118 Uiso 1 1 calc R
C53 C 0.5222(14) 0.0442(7) 0.2640(6) 0.038(4) Uani 1 1 d .
H53A H 0.4855 0.0102 0.2821 0.057 Uiso 1 1 calc R
H53B H 0.5940 0.0570 0.2801 0.057 Uiso 1 1 calc R
H53C H 0.5393 0.0290 0.2320 0.057 Uiso 1 1 calc R
C83 C 0.764(2) 0.4324(10) 0.3252(7) 0.088(9) Uani 1 1 d D
H83 H 0.8007 0.4679 0.3399 0.106 Uiso 1 1 calc R
C78 C 0.6750(14) 0.9050(7) 0.2307(7) 0.0517(18) Uani 1 1 d D
H78 H 0.6436 0.9108 0.2614 0.062 Uiso 1 1 calc R
C73 C 0.7547(13) 0.9491(8) 0.2141(6) 0.0517(18) Uani 1 1 d D
H73 H 0.7767 0.9851 0.2324 0.062 Uiso 1 1 calc R
C80 C 0.6428(19) 0.3357(11) 0.2883(7) 0.098(7) Uani 1 1 d D
H80 H 0.6002 0.3017 0.2745 0.118 Uiso 1 1 calc R
C81 C 0.6746(18) 0.3871(10) 0.2604(9) 0.098(7) Uani 1 1 d D
H81 H 0.6515 0.3869 0.2278 0.118 Uiso 1 1 calc R
C86 C 0.633(2) 0.2770(9) 0.3652(9) 0.094(10) Uani 1 1 d D
H86A H 0.5573 0.2626 0.3532 0.141 Uiso 1 1 calc R
H86B H 0.6259 0.2895 0.3986 0.141 Uiso 1 1 calc R
H86C H 0.6886 0.2425 0.3626 0.141 Uiso 1 1 calc R
C79 C 0.6568(16) 0.7843(8) 0.1318(6) 0.0517(18) Uani 1 1 d D
H79A H 0.6955 0.7473 0.1458 0.078 Uiso 1 1 calc R
H79B H 0.6808 0.7893 0.0987 0.078 Uiso 1 1 calc R
H79C H 0.5731 0.7781 0.1326 0.078 Uiso 1 1 calc R

loop_
_atom_site_aniso_label
_atom_site_aniso_U_11
_atom_site_aniso_U_22
_atom_site_aniso_U_33
_atom_site_aniso_U_23
_atom_site_aniso_U_13
_atom_site_aniso_U_12
U1 0.0126(2) 0.0117(2) 0.01115(19) 0.00134(17) 0.00008(15) -0.00115(17)
U3 0.0130(2) 0.0104(2) 0.01173(19) -0.00053(17) 0.00023(15) 0.00069(16)
U4 0.0124(2) 0.0139(2) 0.01102(19) -0.00072(19) -0.00018(15) 0.00005(19)
U2 0.0134(2) 0.0136(2) 0.01113(19) 0.00118(19) -0.00029(15) 0.00034(19)
Se2 0.0183(6) 0.0158(7) 0.0131(6) -0.0026(5) -0.0001(5) 0.0022(5)
Se1 0.0200(7) 0.0137(7) 0.0134(5) 0.0027(5) 0.0012(5) 0.0012(5)
Si22 0.0196(18) 0.0146(19) 0.0159(17) 0.0019(14) 0.0018(14) 0.0027(14)
Si15 0.0170(18) 0.0151(19) 0.0207(17) 0.0016(15) 0.0056(14) 0.0010(14)
Si5 0.025(2) 0.021(2) 0.0186(17) -0.0023(15) 0.0021(15) 0.0028(15)
Si4 0.0159(18) 0.024(2) 0.0173(17) 0.0011(15) -0.0030(14) -0.0060(14)
Si23 0.0181(18) 0.022(2) 0.0157(16) -0.0004(15) -0.0050(13) 0.0038(14)
Si21 0.0141(17) 0.022(2) 0.0173(17) -0.0001(14) 0.0024(13) -0.0046(14)
Si8 0.0204(18) 0.0150(19) 0.0143(16) 0.0026(14) 0.0022(13) 0.0022(14)
Si7 0.027(2) 0.022(2) 0.0170(17) 0.0060(15) 0.0104(15) 0.0070(15)
Si17 0.0186(17) 0.016(2) 0.0135(15) 0.0022(13) 0.0007(12) -0.0023(13)
Si13 0.0112(17) 0.023(2) 0.0231(18) 0.0010(15) 0.0004(14) 0.0030(14)
Si6 0.0193(18) 0.025(2) 0.0128(15) -0.0002(14) 0.0017(13) 0.0007(15)
Si9 0.0138(17) 0.030(2) 0.0258(18) 0.0056(16) 0.0005(14) 0.0014(15)
Si2 0.0135(17) 0.020(2) 0.0181(17) 0.0030(14) -0.0010(13) 0.0030(14)
Si20 0.0168(18) 0.020(2) 0.0267(19) 0.0051(16) 0.0063(14) -0.0001(14)
Si24 0.0164(18) 0.024(2) 0.0173(17) 0.0008(15) -0.0009(14) -0.0016(14)
Si19 0.0100(16) 0.027(2) 0.0238(17) -0.0011(16) -0.0005(13) 0.0020(15)
Si18 0.0170(18) 0.021(2) 0.0204(17) 0.0038(15) -0.0044(14) 0.0023(14)
Si3 0.0226(19) 0.0111(18) 0.0148(16) -0.0001(13) -0.0004(14) -0.0020(13)
Si14 0.0187(18) 0.026(2) 0.0173(17) 0.0016(15) 0.0055(14) 0.0020(15)
Si12 0.0214(19) 0.016(2) 0.0237(18) 0.0023(15) -0.0033(15) -0.0047(14)
N4 0.028(4) 0.006(4) 0.015(3) 0.002(3) -0.004(3) 0.000(3)
N6 0.017(6) 0.015(6) 0.025(6) 0.003(5) 0.004(4) -0.004(4)
N3 0.015(5) 0.023(6) 0.011(5) -0.008(4) -0.007(4) -0.002(4)
N9 0.009(3) 0.014(4) 0.023(4) 0.000(3) 0.000(3) -0.002(3)
Si11 0.029(2) 0.018(2) 0.0217(18) -0.0006(15) -0.0043(15) 0.0028(15)
Si16 0.0185(18) 0.0150(19) 0.0193(17) -0.0008(14) -0.0011(14) 0.0014(14)
Si10 0.0154(18) 0.025(2) 0.0247(18) -0.0005(16) -0.0075(14) 0.0007(15)
Si1 0.0142(17) 0.026(2) 0.0189(17) -0.0006(15) -0.0013(13) -0.0034(14)
N11 0.014(5) 0.016(6) 0.012(5) 0.003(4) 0.009(4) 0.003(4)
N1 0.026(6) 0.013(6) 0.016(5) 0.007(4) 0.002(4) 0.002(4)
C29 0.025(5) 0.034(6) 0.040(6) -0.008(5) -0.016(4) 0.001(5)
C51 0.026(7) 0.026(9) 0.023(6) 0.001(6) 0.003(5) -0.002(6)
N8 0.009(3) 0.014(4) 0.023(4) 0.000(3) 0.000(3) -0.002(3)
N7 0.007(5) 0.023(6) 0.017(5) 0.008(4) -0.001(4) -0.008(4)
N2 0.012(5) 0.015(6) 0.017(5) -0.003(4) 0.000(4) -0.002(4)
N5 0.028(4) 0.006(4) 0.015(3) 0.002(3) -0.004(3) 0.000(3)
N10 0.010(5) 0.022(6) 0.013(5) 0.007(4) 0.004(4) -0.003(4)
N12 0.015(5) 0.023(6) 0.022(5) 0.005(5) -0.006(4) -0.002(4)
C45 0.013(6) 0.034(9) 0.025(7) -0.003(6) 0.007(5) 0.003(6)
C7 0.029(7) 0.009(7) 0.021(6) -0.003(5) 0.005(5) -0.005(5)
C49 0.029(5) 0.026(6) 0.018(4) 0.002(4) 0.015(4) -0.003(4)
C9 0.022(5) 0.018(5) 0.024(5) 0.004(4) -0.005(4) -0.003(4)
C41 0.018(6) 0.038(9) 0.014(6) 0.011(6) 0.005(5) -0.002(6)
C21 0.051(6) 0.022(5) 0.032(4) 0.006(4) 0.012(4) 0.019(4)
C38 0.012(5) 0.034(6) 0.040(6) 0.015(5) 0.005(4) 0.006(4)
C8 0.022(5) 0.018(5) 0.024(5) 0.004(4) -0.005(4) -0.003(4)
C12 0.021(7) 0.037(9) 0.031(8) -0.014(7) -0.010(6) -0.005(6)
C63 0.019(7) 0.022(8) 0.025(7) -0.003(6) 0.004(5) 0.002(5)
C16 0.037(8) 0.029(9) 0.022(6) -0.002(6) -0.013(6) -0.009(7)
C17 0.031(8) 0.035(9) 0.025(7) 0.014(7) 0.004(6) 0.004(7)
C70 0.055(10) 0.047(10) 0.013(6) 0.000(7) -0.006(6) -0.007(9)
C1 0.031(6) 0.020(6) 0.037(6) -0.006(4) -0.011(4) 0.002(4)
C39 0.013(6) 0.018(7) 0.026(7) -0.004(5) -0.004(5) 0.008(5)
C24 0.042(8) 0.021(8) 0.030(7) 0.001(7) 0.011(6) 0.009(7)
C60 0.039(8) 0.027(9) 0.024(7) -0.004(6) 0.008(6) -0.005(7)
C52 0.034(8) 0.031(9) 0.028(7) -0.002(6) -0.012(6) 0.006(6)
C28 0.025(5) 0.034(6) 0.040(6) -0.008(5) -0.016(4) 0.001(5)
C66 0.022(7) 0.020(7) 0.022(6) 0.004(5) -0.003(5) 0.007(5)
C50 0.029(5) 0.026(6) 0.018(4) 0.002(4) 0.015(4) -0.003(4)
C71 0.017(7) 0.027(8) 0.028(7) -0.001(6) 0.006(5) 0.005(6)
C47 0.014(6) 0.022(8) 0.030(7) 0.002(6) 0.008(5) -0.003(5)
C54 0.006(6) 0.039(9) 0.025(6) 0.014(6) 0.002(5) -0.006(6)
C22 0.026(7) 0.015(7) 0.028(7) 0.005(6) 0.006(6) 0.008(5)
C46 0.051(10) 0.013(8) 0.027(8) -0.004(6) -0.001(7) 0.002(7)
C40 0.037(9) 0.027(9) 0.030(8) 0.006(7) 0.011(7) 0.017(7)
C59 0.017(7) 0.029(9) 0.038(8) 0.006(7) 0.013(6) 0.008(6)
C18 0.007(6) 0.017(7) 0.029(7) 0.000(6) -0.008(5) -0.003(5)
C31 0.015(7) 0.043(10) 0.038(8) 0.007(7) 0.001(6) 0.010(6)
C69 0.015(7) 0.046(10) 0.024(7) 0.005(7) -0.002(5) 0.004(6)
C61 0.028(8) 0.048(10) 0.007(6) 0.006(6) 0.001(5) -0.001(7)
C35 0.020(7) 0.025(8) 0.021(7) -0.002(6) -0.001(5) 0.000(5)
C11 0.021(5) 0.023(6) 0.033(5) 0.007(4) 0.001(4) -0.002(4)
C10 0.021(5) 0.023(6) 0.033(5) 0.007(4) 0.001(4) -0.002(4)
C3 0.018(7) 0.037(9) 0.030(8) 0.008(7) -0.005(6) -0.012(6)
C55 0.009(4) 0.042(7) 0.025(5) 0.004(4) 0.002(4) 0.008(4)
C64 0.021(7) 0.024(8) 0.021(6) -0.007(6) 0.012(5) 0.004(5)
C5 0.016(7) 0.046(10) 0.025(7) 0.002(7) -0.006(5) 0.000(6)
C56 0.009(4) 0.042(7) 0.025(5) 0.004(4) 0.002(4) 0.008(4)
C62 0.024(7) 0.013(7) 0.045(9) -0.001(6) 0.000(6) -0.005(5)
C15 0.029(7) 0.036(10) 0.016(6) -0.004(6) -0.004(5) 0.012(6)
C30 0.037(9) 0.036(10) 0.024(7) -0.005(7) -0.017(6) -0.003(7)
C37 0.012(5) 0.034(6) 0.040(6) 0.015(5) 0.005(4) 0.006(4)
C67 0.055(10) 0.016(8) 0.024(7) -0.009(6) -0.008(7) 0.015(7)
C6 0.024(8) 0.031(9) 0.030(8) 0.001(6) 0.011(6) 0.013(6)
C57 0.018(7) 0.043(10) 0.029(7) -0.010(7) -0.006(6) 0.001(6)
C43 0.020(7) 0.030(9) 0.046(9) 0.014(7) -0.006(6) -0.006(6)
C32 0.049(7) 0.015(5) 0.031(5) 0.002(4) -0.008(5) -0.003(5)
C34 0.033(9) 0.031(9) 0.042(9) 0.005(7) -0.006(7) 0.004(7)
C36 0.033(8) 0.032(9) 0.018(6) -0.010(6) 0.002(6) -0.003(6)
C4 0.035(9) 0.039(10) 0.024(7) 0.013(7) 0.002(6) 0.012(7)
C48 0.026(7) 0.004(6) 0.034(7) 0.000(5) -0.011(6) 0.001(5)
C72 0.029(8) 0.013(7) 0.039(8) 0.002(6) 0.004(6) -0.006(6)
C68 0.035(8) 0.023(8) 0.036(8) 0.003(7) -0.020(6) 0.000(6)
C33 0.049(7) 0.015(5) 0.031(5) 0.002(4) -0.008(5) -0.003(5)
C42 0.020(8) 0.050(11) 0.052(10) 0.017(8) 0.023(7) 0.007(7)
C14 0.047(9) 0.018(8) 0.032(8) -0.004(6) -0.022(7) 0.002(6)
C23 0.039(9) 0.026(9) 0.021(7) 0.004(6) -0.001(6) -0.001(6)
C20 0.051(6) 0.022(5) 0.032(4) 0.006(4) 0.012(4) 0.019(4)
C65 0.058(11) 0.016(8) 0.022(7) 0.003(6) -0.005(7) -0.011(7)
C27 0.008(7) 0.029(9) 0.070(11) -0.009(8) -0.002(7) 0.006(5)
C76 0.045(4) 0.044(4) 0.067(5) 0.016(4) 0.007(3) -0.002(3)
C75 0.045(4) 0.044(4) 0.067(5) 0.016(4) 0.007(3) -0.002(3)
C26 0.018(5) 0.035(7) 0.043(6) 0.011(5) 0.008(4) 0.005(4)
C44 0.036(8) 0.023(8) 0.023(7) -0.003(6) 0.010(6) -0.012(6)
C58 0.020(7) 0.024(8) 0.048(9) -0.004(7) -0.005(6) 0.008(6)
C74 0.045(4) 0.044(4) 0.067(5) 0.016(4) 0.007(3) -0.002(3)
C25 0.018(5) 0.035(7) 0.043(6) 0.011(5) 0.008(4) 0.005(4)
C2 0.031(6) 0.020(6) 0.037(6) -0.006(4) -0.011(4) 0.002(4)
C19 0.051(6) 0.022(5) 0.032(4) 0.006(4) 0.012(4) 0.019(4)
C85 0.040(12) 0.061(16) 0.13(2) -0.030(15) -0.026(13) 0.021(10)
C84 0.064(13) 0.044(13) 0.055(12) -0.020(10) 0.015(10) -0.001(10)
C13 0.040(11) 0.045(12) 0.082(14) -0.012(11) -0.009(10) 0.013(8)
C77 0.045(4) 0.044(4) 0.067(5) 0.016(4) 0.007(3) -0.002(3)
C82 0.10(2) 0.10(2) 0.10(2) 0.011(18) -0.014(17) -0.058(18)
C53 0.043(10) 0.021(9) 0.049(10) -0.004(7) -0.025(8) 0.006(7)
C83 0.066(16) 0.08(2) 0.11(2) -0.053(18) -0.018(15) 0.003(14)
C78 0.045(4) 0.044(4) 0.067(5) 0.016(4) 0.007(3) -0.002(3)
C73 0.045(4) 0.044(4) 0.067(5) 0.016(4) 0.007(3) -0.002(3)
C80 0.100(15) 0.101(18) 0.091(14) 0.002(11) -0.048(12) -0.045(13)
C81 0.100(15) 0.101(18) 0.091(14) 0.002(11) -0.048(12) -0.045(13)
C86 0.13(2) 0.031(13) 0.12(2) 0.020(14) 0.067(19) 0.004(13)
C79 0.045(4) 0.044(4) 0.067(5) 0.016(4) 0.007(3) -0.002(3)

loop_
_atom_type_symbol
_atom_type_description
_atom_type_scat_dispersion_real
_atom_type_scat_dispersion_imag
_atom_type_scat_source
C C 0.0033 0.0016 'International Tables Vol C Tables 4.2.6.8 and 6.1.1.4'
H H 0.0000 0.0000 'International Tables Vol C Tables 4.2.6.8 and 6.1.1.4'
N N 0.0061 0.0033 'International Tables Vol C Tables 4.2.6.8 and 6.1.1.4'
Si Si 0.0817 0.0704 'International Tables Vol C Tables 4.2.6.8 and 6.1.1.4'
Se Se -0.0929 2.2259 'International Tables Vol C Tables 4.2.6.8 and 6.1.1.4'
U U -9.6767 9.6646 'International Tables Vol C Tables 4.2.6.8 and 6.1.1.4'

loop_
_geom_angle_atom_site_label_1
_geom_angle_atom_site_label_2
_geom_angle_atom_site_label_3
_geom_angle
N1 U1 N2 115.8(4)
N1 U1 N3 103.9(4)
N2 U1 N3 116.5(4)
N1 U1 Se1 114.2(3)
N2 U1 Se1 96.1(3)
N3 U1 Se1 110.6(3)
N9 U3 N7 112.1(4)
N9 U3 N8 120.2(4)
N7 U3 N8 104.1(4)
N9 U3 Se2 97.3(3)
N7 U3 Se2 112.7(3)
N8 U3 Se2 110.7(3)
N10 U4 N12 113.6(4)
N10 U4 N11 114.0(4)
N12 U4 N11 102.1(4)
N10 U4 Se2 98.6(3)
N12 U4 Se2 121.9(3)
N11 U4 Se2 107.0(2)
N5 U2 N4 112.1(4)
N5 U2 N6 118.3(4)
N4 U2 N6 104.7(4)
N5 U2 Se1 97.4(3)
N4 U2 Se1 114.9(3)
N6 U2 Se1 109.8(3)
U3 Se2 U4 162.33(5)
U1 Se1 U2 168.77(5)
N11 Si22 C65 111.8(6)
N11 Si22 C66 113.1(6)
C65 Si22 C66 107.1(6)
N11 Si22 C64 112.9(6)
C65 Si22 C64 105.8(7)
C66 Si22 C64 105.6(6)
N8 Si15 C44 115.3(6)
N8 Si15 C43 112.2(6)
C44 Si15 C43 102.9(7)
N8 Si15 C45 111.6(6)
C44 Si15 C45 105.3(7)
C43 Si15 C45 109.0(7)
N3 Si5 C13 110.3(7)
N3 Si5 C15 114.6(6)
C13 Si5 C15 106.0(8)
N3 Si5 C14 112.4(6)
C13 Si5 C14 108.7(8)
C15 Si5 C14 104.4(7)
N2 Si4 C10 112.9(6)
N2 Si4 C11 112.2(6)
C10 Si4 C11 108.7(7)
N2 Si4 C12 112.1(6)
C10 Si4 C12 104.3(7)
C11 Si4 C12 106.1(7)
N12 Si23 C67 111.0(6)
N12 Si23 C69 112.5(7)
C67 Si23 C69 106.2(7)
N12 Si23 C68 112.4(6)
C67 Si23 C68 104.2(7)
C69 Si23 C68 109.9(6)
N11 Si21 C61 113.2(6)
N11 Si21 C63 107.9(6)
C61 Si21 C63 108.1(7)
N11 Si21 C62 113.6(6)
C61 Si21 C62 107.0(7)
C63 Si21 C62 106.8(6)
N4 Si8 C23 111.8(6)
N4 Si8 C22 108.6(6)
C23 Si8 C22 107.9(7)
N4 Si8 C24 115.5(6)
C23 Si8 C24 109.1(7)
C22 Si8 C24 103.5(7)
N4 Si7 C19 112.0(6)
N4 Si7 C20 112.9(6)
C19 Si7 C20 105.9(8)
N4 Si7 C21 110.7(6)
C19 Si7 C21 106.8(7)
C20 Si7 C21 108.3(7)
N9 Si17 C49 113.3(6)
N9 Si17 C51 110.4(6)
C49 Si17 C51 107.1(6)
N9 Si17 C50 113.9(6)
C49 Si17 C50 105.6(7)
C51 Si17 C50 106.1(6)
N7 Si13 C37 116.2(6)
N7 Si13 C38 111.4(6)
C37 Si13 C38 107.2(7)
N7 Si13 C39 107.2(5)
C37 Si13 C39 105.5(6)
C38 Si13 C39 108.9(6)
N3 Si6 C16 112.5(6)
N3 Si6 C18 110.2(6)
C16 Si6 C18 106.7(7)
N3 Si6 C17 112.5(6)
C16 Si6 C17 108.5(7)
C18 Si6 C17 106.1(7)
N5 Si9 C27 113.3(7)
N5 Si9 C25 112.5(6)
C27 Si9 C25 106.1(7)
N5 Si9 C26 110.8(6)
C27 Si9 C26 108.2(7)
C25 Si9 C26 105.5(7)
N1 Si2 C6 112.8(6)
N1 Si2 C4 111.8(6)
C6 Si2 C4 104.2(7)
N1 Si2 C5 111.6(6)
C6 Si2 C5 106.6(7)
C4 Si2 C5 109.4(7)
N10 Si20 C59 109.6(6)
N10 Si20 C60 111.9(6)
C59 Si20 C60 107.9(7)
N10 Si20 C58 115.1(6)
C59 Si20 C58 105.4(7)
C60 Si20 C58 106.5(7)
N12 Si24 C71 110.1(6)
N12 Si24 C70 115.7(7)
C71 Si24 C70 101.9(7)
N12 Si24 C72 111.2(6)
C71 Si24 C72 109.8(7)
C70 Si24 C72 107.6(7)
N10 Si19 C55 112.3(6)
N10 Si19 C57 112.8(6)
C55 Si19 C57 106.5(7)
N10 Si19 C56 111.9(6)
C55 Si19 C56 106.7(6)
C57 Si19 C56 106.1(7)
N9 Si18 C54 111.2(5)
N9 Si18 C53 112.4(6)
C54 Si18 C53 106.4(7)
N9 Si18 C52 111.7(6)
C54 Si18 C52 108.8(7)
C53 Si18 C52 106.0(7)
N2 Si3 C9 115.3(6)
N2 Si3 C8 112.5(6)
C9 Si3 C8 106.2(6)
N2 Si3 C7 110.1(5)
C9 Si3 C7 106.2(6)
C8 Si3 C7 105.9(6)
N7 Si14 C40 113.4(6)
N7 Si14 C41 112.0(5)
C40 Si14 C41 106.4(7)
N7 Si14 C42 108.1(6)
C40 Si14 C42 110.3(7)
C41 Si14 C42 106.3(7)
N6 Si12 C35 108.6(6)
N6 Si12 C36 112.4(6)
C35 Si12 C36 106.9(7)
N6 Si12 C34 113.9(6)
C35 Si12 C34 106.1(7)
C36 Si12 C34 108.5(7)
Si8 N4 Si7 115.7(6)
Si8 N4 U2 114.4(5)
Si7 N4 U2 129.5(5)
Si12 N6 Si11 117.1(6)
Si12 N6 U2 112.9(6)
Si11 N6 U2 129.9(6)
Si5 N3 Si6 116.2(6)
Si5 N3 U1 130.9(6)
Si6 N3 U1 112.6(6)
Si17 N9 Si18 117.8(6)
Si17 N9 U3 118.3(5)
Si18 N9 U3 123.8(5)
N6 Si11 C31 112.8(7)
N6 Si11 C32 111.3(6)
C31 Si11 C32 105.5(7)
N6 Si11 C33 112.0(6)
C31 Si11 C33 105.9(7)
C32 Si11 C33 109.0(7)
N8 Si16 C47 114.4(6)
N8 Si16 C46 111.1(6)
C47 Si16 C46 105.6(7)
N8 Si16 C48 110.9(6)
C47 Si16 C48 109.0(6)
C46 Si16 C48 105.4(7)
N5 Si10 C29 112.1(6)
N5 Si10 C28 114.1(6)
C29 Si10 C28 106.5(7)
N5 Si10 C30 109.2(6)
C29 Si10 C30 110.1(7)
C28 Si10 C30 104.5(7)
N1 Si1 C1 118.1(6)
N1 Si1 C2 110.3(6)
C1 Si1 C2 106.5(7)
N1 Si1 C3 107.5(6)
C1 Si1 C3 105.2(6)
C2 Si1 C3 109.0(7)
Si22 N11 Si21 118.3(6)
Si22 N11 U4 130.0(5)
Si21 N11 U4 111.3(5)
Si1 N1 Si2 115.4(6)
Si1 N1 U1 114.0(5)
Si2 N1 U1 130.3(6)
Si15 N8 Si16 117.4(6)
Si15 N8 U3 130.2(6)
Si16 N8 U3 112.4(5)
Si13 N7 Si14 117.3(6)
Si13 N7 U3 113.3(5)
Si14 N7 U3 129.3(5)
Si4 N2 Si3 119.5(6)
Si4 N2 U1 127.0(5)
Si3 N2 U1 113.3(5)
Si10 N5 Si9 115.0(6)
Si10 N5 U2 129.7(6)
Si9 N5 U2 115.2(5)
Si20 N10 Si19 115.6(6)
Si20 N10 U4 127.2(5)
Si19 N10 U4 117.0(5)
Si23 N12 Si24 116.6(6)
Si23 N12 U4 124.7(6)
Si24 N12 U4 118.1(6)
C75 C76 C77 122.4(15)
C75 C76 C79 119.0(14)
C77 C76 C79 118.5(13)
C76 C75 C74 117.2(16)
C73 C74 C75 123.0(16)
C80 C85 C84 119.5(18)
C80 C85 C86 117.9(19)
C84 C85 C86 122.5(19)
C85 C84 C83 115.7(19)
C76 C77 C78 118.3(16)
C83 C82 C81 111(2)
C82 C83 C84 129(2)
C77 C78 C73 122.3(17)
C74 C73 C78 116.7(17)
C85 C80 C81 120(2)
C80 C81 C82 124(2)

loop_
_geom_bond_atom_site_label_1
_geom_bond_atom_site_label_2
_geom_bond_distance
U1 N1 2.201(11)
U1 N2 2.229(10)
U1 N3 2.247(10)
U1 Se1 2.7294(16)
U3 N9 2.216(10)
U3 N7 2.229(10)
U3 N8 2.268(10)
U3 Se2 2.7272(16)
U4 N10 2.204(10)
U4 N12 2.223(10)
U4 N11 2.237(10)
U4 Se2 2.7508(16)
U2 N5 2.179(11)
U2 N4 2.227(10)
U2 N6 2.230(11)
U2 Se1 2.7310(16)
Si22 N11 1.718(10)
Si22 C65 1.840(14)
Si22 C66 1.844(14)
Si22 C64 1.873(13)
Si15 N8 1.692(10)
Si15 C44 1.825(14)
Si15 C43 1.838(15)
Si15 C45 1.880(13)
Si5 N3 1.706(11)
Si5 C13 1.835(18)
Si5 C15 1.865(15)
Si5 C14 1.886(14)
Si4 N2 1.716(10)
Si4 C10 1.807(14)
Si4 C11 1.873(14)
Si4 C12 1.876(14)
Si23 N12 1.710(11)
Si23 C67 1.834(13)
Si23 C69 1.836(14)
Si23 C68 1.886(15)
Si21 N11 1.736(10)
Si21 C61 1.845(12)
Si21 C63 1.861(14)
Si21 C62 1.895(14)
Si8 N4 1.732(10)
Si8 C23 1.811(15)
Si8 C22 1.843(13)
Si8 C24 1.850(14)
Si7 N4 1.735(11)
Si7 C19 1.847(15)
Si7 C20 1.859(16)
Si7 C21 1.873(17)
Si17 N9 1.703(11)
Si17 C49 1.841(12)
Si17 C51 1.860(13)
Si17 C50 1.864(14)
Si13 N7 1.705(10)
Si13 C37 1.849(14)
Si13 C38 1.852(16)
Si13 C39 1.852(13)
Si6 N3 1.721(11)
Si6 C16 1.849(13)
Si6 C18 1.851(13)
Si6 C17 1.859(13)
Si9 N5 1.752(11)
Si9 C27 1.853(14)
Si9 C25 1.863(15)
Si9 C26 1.873(17)
Si2 N1 1.750(11)
Si2 C6 1.833(16)
Si2 C4 1.849(14)
Si2 C5 1.854(14)
Si20 N10 1.701(10)
Si20 C59 1.832(14)
Si20 C60 1.845(14)
Si20 C58 1.869(15)
Si24 N12 1.745(12)
Si24 C71 1.820(13)
Si24 C70 1.827(14)
Si24 C72 1.849(14)
Si19 N10 1.760(10)
Si19 C55 1.832(12)
Si19 C57 1.858(15)
Si19 C56 1.873(14)
Si18 N9 1.749(10)
Si18 C54 1.850(13)
Si18 C53 1.857(15)
Si18 C52 1.868(14)
Si3 N2 1.719(10)
Si3 C9 1.834(13)
Si3 C8 1.835(14)
Si3 C7 1.867(13)
Si14 N7 1.750(10)
Si14 C40 1.837(15)
Si14 C41 1.851(13)
Si14 C42 1.867(16)
Si12 N6 1.716(11)
Si12 C35 1.838(14)
Si12 C36 1.842(13)
Si12 C34 1.856(16)
N6 Si11 1.732(11)
Si11 C31 1.849(15)
Si11 C32 1.858(15)
Si11 C33 1.883(15)
Si16 N8 1.717(11)
Si16 C47 1.824(14)
Si16 C46 1.834(14)
Si16 C48 1.847(13)
Si10 N5 1.721(11)
Si10 C29 1.840(16)
Si10 C28 1.842(16)
Si10 C30 1.860(16)
Si1 N1 1.733(12)
Si1 C1 1.839(15)
Si1 C2 1.860(15)
Si1 C3 1.872(16)
C76 C75 1.381(9)
C76 C77 1.383(9)
C76 C79 1.529(10)
C75 C74 1.401(10)
C74 C73 1.392(9)
C85 C80 1.383(10)
C85 C84 1.384(10)
C85 C86 1.533(10)
C84 C83 1.392(10)
C77 C78 1.387(10)
C82 C83 1.390(10)
C82 C81 1.399(10)
C78 C73 1.395(9)
C80 C81 1.389(10)

loop_
_cod_related_entry_id
_cod_related_entry_database
_cod_related_entry_code
1 ChemSpider 30659871
